data_4303121
loop_
_publ_author_name
'Ekaterina Sergeeva'
'Jacob Kopilov'
'Israel Goldberg'
'Moshe Kol'

_publ_section_title
;
2,2'-Bipyrrolidine versus 1,2-Diaminocyclohexane as Chiral Cores for
Helically Wrapping Diamine-Diolate Ligands
;
_journal_name_full 'Inorganic Chemistry'
_journal_page_first 8075
_journal_page_last 8077
_journal_paper_doi 10.1021/ic901367k
_journal_volume 48
_journal_year 2009
_chemical_absolute_configuration ad
_chemical_formula_moiety 'C24 H36 F12 N2 O4 Zr'
_chemical_formula_sum 'C24 H36 F12 N2 O4 Zr'
_chemical_formula_weight 735.77
_chemical_name_systematic
; 
 ? 
;
_space_group_IT_number 19
_symmetry_cell_setting orthorhombic
_symmetry_space_group_name_Hall 'P 2ac 2ab'
_symmetry_space_group_name_H-M 'P 21 21 21'
_atom_sites_solution_hydrogens geom
_atom_sites_solution_primary direct
_atom_sites_solution_secondary difmap
_audit_creation_method SHELXL-97
_cell_angle_alpha 90.00
_cell_angle_beta 90.00
_cell_angle_gamma 90.00
_cell_formula_units_Z 4
_cell_length_a 9.9164(2)
_cell_length_b 16.7575(3)
_cell_length_c 18.6842(4)
_cell_measurement_reflns_used 3943
_cell_measurement_temperature 110(2)
_cell_measurement_theta_max 27.86
_cell_measurement_theta_min 1.41
_cell_volume 3104.83(11)
_computing_cell_refinement Denzo
_computing_data_collection 'Collect, Nonius B.V.'
_computing_data_reduction 'Denzo & Scalepack'
_computing_structure_refinement 'SHELXL-97 (Sheldrick, 1997)'
_computing_structure_solution SIR-97
_diffrn_ambient_temperature 110(2)
_diffrn_detector_area_resol_mean 12.8
_diffrn_measured_fraction_theta_full 0.990
_diffrn_measured_fraction_theta_max 0.990
_diffrn_measurement_device_type 'Nonius KappaCCD'
_diffrn_measurement_method '1 deg. \f and \w scans'
_diffrn_radiation_monochromator graphite
_diffrn_radiation_source 'fine-focus sealed tube'
_diffrn_radiation_type MoK\a
_diffrn_radiation_wavelength 0.71073
_diffrn_reflns_av_R_equivalents 0.0590
_diffrn_reflns_av_sigmaI/netI 0.0451
_diffrn_reflns_limit_h_max 13
_diffrn_reflns_limit_h_min 0
_diffrn_reflns_limit_k_max 21
_diffrn_reflns_limit_k_min 0
_diffrn_reflns_limit_l_max 24
_diffrn_reflns_limit_l_min 0
_diffrn_reflns_number 21722
_diffrn_reflns_theta_full 27.88
_diffrn_reflns_theta_max 27.86
_diffrn_reflns_theta_min 2.50
_diffrn_standards_number 0
_exptl_absorpt_coefficient_mu 0.458
_exptl_absorpt_correction_type none
_exptl_crystal_colour colorless
_exptl_crystal_density_diffrn 1.574
_exptl_crystal_density_method 'not measured'
_exptl_crystal_description plates
_exptl_crystal_F_000 1496
_exptl_crystal_size_max 0.40
_exptl_crystal_size_mid 0.30
_exptl_crystal_size_min 0.15
_refine_diff_density_max 0.919
_refine_diff_density_min -0.678
_refine_diff_density_rms 0.081
_refine_ls_abs_structure_details 'Flack H D (1983), Acta Cryst. A39, 876-881'
_refine_ls_abs_structure_Flack -0.01(3)
_refine_ls_extinction_coef 0.0031(5)
_refine_ls_extinction_expression Fc^*^=kFc[1+0.001xFc^2^\l^3^/sin(2\q)]^-1/4^
_refine_ls_extinction_method SHELXL
_refine_ls_goodness_of_fit_ref 1.007
_refine_ls_hydrogen_treatment constr
_refine_ls_matrix_type full
_refine_ls_number_parameters 395
_refine_ls_number_reflns 7264
_refine_ls_number_restraints 0
_refine_ls_restrained_S_all 1.007
_refine_ls_R_factor_all 0.0653
_refine_ls_R_factor_gt 0.0441
_refine_ls_shift/su_max 0.002
_refine_ls_shift/su_mean 0.000
_refine_ls_structure_factor_coef Fsqd
_refine_ls_weighting_details 'calc w=1/[\s^2^(Fo^2^)+(0.0579P)^2^+0.0000P] where P=(Fo^2^+2Fc^2^)/3'
_refine_ls_weighting_scheme calc
_refine_ls_wR_factor_gt 0.0959
_refine_ls_wR_factor_ref 0.1054
_reflns_number_gt 5811
_reflns_number_total 7264
_reflns_threshold_expression >2sigma(I)
_cod_data_source_file ic901367k_si_003_2.cif
_cod_data_source_block mk203
_cod_database_code 4303121

loop_
_symmetry_equiv_pos_as_xyz
'x, y, z'
'-x+1/2, -y, z+1/2'
'x+1/2, -y+1/2, -z'
'-x, y+1/2, -z+1/2'

loop_
_atom_site_label
_atom_site_type_symbol
_atom_site_fract_x
_atom_site_fract_y
_atom_site_fract_z
_atom_site_U_iso_or_equiv
_atom_site_adp_type
_atom_site_occupancy
_atom_site_symmetry_multiplicity
_atom_site_calc_flag
_atom_site_refinement_flags
_atom_site_disorder_assembly
_atom_site_disorder_group
Zr1 Zr 0.19895(3) 0.131410(17) 0.758973(16) 0.02273(10) Uani 1 1 d . . .
O2 O 0.1115(3) 0.19252(14) 0.67419(13) 0.0281(6) Uani 1 1 d . . .
O3 O 0.3239(3) 0.05303(13) 0.81644(12) 0.0267(6) Uani 1 1 d . . .
O4 O 0.2786(3) 0.21821(13) 0.81207(13) 0.0282(6) Uani 1 1 d . . .
O5 O 0.0240(3) 0.11252(14) 0.79914(13) 0.0309(6) Uani 1 1 d . . .
N6 N 0.1967(3) -0.00089(15) 0.70483(14) 0.0244(6) Uani 1 1 d . . .
N7 N 0.3521(3) 0.13436(17) 0.65547(14) 0.0237(6) Uani 1 1 d . . .
C8 C 0.0728(4) -0.0157(2) 0.6613(2) 0.0306(9) Uani 1 1 d . . .
H8A H 0.0450 0.0338 0.6364 0.037 Uiso 1 1 calc R . .
H8B H -0.0021 -0.0334 0.6924 0.037 Uiso 1 1 calc R . .
C9 C 0.1077(5) -0.0808(2) 0.6068(2) 0.0413(11) Uani 1 1 d . . .
H9A H 0.0707 -0.1329 0.6221 0.050 Uiso 1 1 calc R . .
H9B H 0.0706 -0.0674 0.5591 0.050 Uiso 1 1 calc R . .
C10 C 0.2612(4) -0.0833(2) 0.6046(2) 0.0341(10) Uani 1 1 d . . .
H10A H 0.2941 -0.0767 0.5549 0.041 Uiso 1 1 calc R . .
H10B H 0.2949 -0.1348 0.6235 0.041 Uiso 1 1 calc R . .
C11 C 0.3091(5) -0.01326(18) 0.65221(18) 0.0258(7) Uani 1 1 d . . .
H11 H 0.3930 -0.0290 0.6783 0.031 Uiso 1 1 calc R . .
C12 C 0.3353(4) 0.06191(19) 0.60854(19) 0.0244(8) Uani 1 1 d . . .
H12 H 0.2597 0.0707 0.5740 0.029 Uiso 1 1 calc R . .
C13 C 0.4700(4) 0.0559(2) 0.56758(19) 0.0313(8) Uani 1 1 d . . .
H13A H 0.4895 -0.0002 0.5545 0.038 Uiso 1 1 calc R . .
H13B H 0.4672 0.0884 0.5234 0.038 Uiso 1 1 calc R . .
C14 C 0.5772(4) 0.0881(2) 0.6195(2) 0.0366(9) Uani 1 1 d . . .
H14A H 0.6379 0.1262 0.5950 0.044 Uiso 1 1 calc R . .
H14B H 0.6319 0.0440 0.6395 0.044 Uiso 1 1 calc R . .
C15 C 0.4963(3) 0.1302(2) 0.67903(19) 0.0280(7) Uani 1 1 d . . .
H15A H 0.5035 0.0999 0.7243 0.034 Uiso 1 1 calc R . .
H15B H 0.5322 0.1846 0.6871 0.034 Uiso 1 1 calc R . .
C16 C 0.2083(4) -0.05998(18) 0.76374(18) 0.0290(7) Uani 1 1 d . . .
H16A H 0.2448 -0.1108 0.7448 0.035 Uiso 1 1 calc R . .
H16B H 0.1180 -0.0707 0.7842 0.035 Uiso 1 1 calc R . .
C17 C 0.3047(4) -0.02676(18) 0.82401(18) 0.0272(7) Uani 1 1 d . . .
C18 C 0.2337(5) -0.0419(2) 0.8966(2) 0.0355(10) Uani 1 1 d . . .
F19 F 0.2188(3) -0.11997(13) 0.91150(11) 0.0417(6) Uani 1 1 d . . .
F20 F 0.3024(3) -0.00927(13) 0.95142(11) 0.0435(6) Uani 1 1 d . . .
F21 F 0.1109(3) -0.00907(14) 0.89846(13) 0.0440(6) Uani 1 1 d . . .
C22 C 0.4410(5) -0.0714(2) 0.8252(2) 0.0363(10) Uani 1 1 d . . .
F23 F 0.5193(2) -0.04990(13) 0.77087(12) 0.0379(5) Uani 1 1 d . . .
F24 F 0.5122(3) -0.05615(18) 0.88463(14) 0.0596(8) Uani 1 1 d . . .
F25 F 0.4278(3) -0.15072(14) 0.82192(18) 0.0624(9) Uani 1 1 d . . .
C26 C 0.3237(4) 0.2077(2) 0.6116(2) 0.0302(9) Uani 1 1 d . . .
H26A H 0.3430 0.1967 0.5606 0.036 Uiso 1 1 calc R . .
H26B H 0.3831 0.2518 0.6274 0.036 Uiso 1 1 calc R . .
C27 C 0.1740(4) 0.2326(2) 0.62037(19) 0.0290(8) Uani 1 1 d . . .
C28 C 0.0923(4) 0.2191(2) 0.5509(2) 0.0345(9) Uani 1 1 d . . .
F29 F 0.0781(3) 0.14108(12) 0.53689(11) 0.0384(5) Uani 1 1 d . . .
F30 F -0.0323(3) 0.24912(15) 0.55451(14) 0.0503(7) Uani 1 1 d . . .
F31 F 0.1508(3) 0.25100(16) 0.49303(12) 0.0526(7) Uani 1 1 d . . .
C32 C 0.1709(4) 0.3235(2) 0.6374(2) 0.0367(10) Uani 1 1 d . . .
F33 F 0.2460(3) 0.33966(12) 0.69498(13) 0.0417(6) Uani 1 1 d . . .
F34 F 0.2173(3) 0.36803(13) 0.58345(13) 0.0537(7) Uani 1 1 d . . .
F35 F 0.0468(3) 0.34912(14) 0.65320(16) 0.0558(8) Uani 1 1 d . . .
C36 C 0.3367(4) 0.2526(2) 0.87470(19) 0.0308(9) Uani 1 1 d . . .
C37 C 0.3119(7) 0.3417(2) 0.8725(3) 0.0653(16) Uani 1 1 d . . .
H37A H 0.2146 0.3519 0.8718 0.098 Uiso 1 1 calc R . .
H37B H 0.3533 0.3642 0.8293 0.098 Uiso 1 1 calc R . .
H37C H 0.3517 0.3667 0.9150 0.098 Uiso 1 1 calc R . .
C38 C 0.2715(6) 0.2155(3) 0.9391(2) 0.0574(14) Uani 1 1 d . . .
H38A H 0.2882 0.1579 0.9389 0.086 Uiso 1 1 calc R . .
H38B H 0.1741 0.2254 0.9376 0.086 Uiso 1 1 calc R . .
H38C H 0.3095 0.2390 0.9826 0.086 Uiso 1 1 calc R . .
C39 C 0.4846(6) 0.2347(4) 0.8732(4) 0.080(2) Uani 1 1 d . . .
H39A H 0.5245 0.2572 0.8297 0.119 Uiso 1 1 calc R . .
H39B H 0.4981 0.1767 0.8737 0.119 Uiso 1 1 calc R . .
H39C H 0.5279 0.2583 0.9153 0.119 Uiso 1 1 calc R . .
C40 C -0.1118(4) 0.1298(2) 0.8184(2) 0.0343(8) Uani 1 1 d . . .
C41 C -0.1985(6) 0.0594(3) 0.7983(3) 0.0693(16) Uani 1 1 d . . .
H41A H -0.1620 0.0110 0.8204 0.104 Uiso 1 1 calc R . .
H41B H -0.1993 0.0533 0.7462 0.104 Uiso 1 1 calc R . .
H41C H -0.2907 0.0683 0.8154 0.104 Uiso 1 1 calc R . .
C42 C -0.1600(6) 0.2014(3) 0.7739(4) 0.070(2) Uani 1 1 d . . .
H42A H -0.1460 0.1903 0.7230 0.105 Uiso 1 1 calc R . .
H42B H -0.1086 0.2489 0.7875 0.105 Uiso 1 1 calc R . .
H42C H -0.2561 0.2106 0.7829 0.105 Uiso 1 1 calc R . .
C43 C -0.1183(6) 0.1458(5) 0.8957(3) 0.076(3) Uani 1 1 d . . .
H43A H -0.0560 0.1891 0.9078 0.114 Uiso 1 1 calc R . .
H43B H -0.0930 0.0975 0.9221 0.114 Uiso 1 1 calc R . .
H43C H -0.2104 0.1613 0.9087 0.114 Uiso 1 1 calc R . .

loop_
_atom_site_aniso_label
_atom_site_aniso_U_11
_atom_site_aniso_U_22
_atom_site_aniso_U_33
_atom_site_aniso_U_23
_atom_site_aniso_U_13
_atom_site_aniso_U_12
Zr1 0.02419(16) 0.02038(15) 0.02363(16) -0.00252(11) 0.00112(14) -0.00072(13)
O2 0.0253(14) 0.0301(13) 0.0289(14) -0.0022(10) -0.0002(11) 0.0039(10)
O3 0.0329(17) 0.0234(12) 0.0237(12) 0.0009(9) 0.0000(11) -0.0011(10)
O4 0.0353(16) 0.0242(12) 0.0251(12) -0.0021(9) -0.0026(12) -0.0030(10)
O5 0.0290(15) 0.0307(14) 0.0329(14) -0.0011(10) 0.0047(12) -0.0024(10)
N6 0.0297(16) 0.0218(13) 0.0217(14) -0.0025(10) 0.0013(15) -0.0009(13)
N7 0.0256(15) 0.0216(13) 0.0237(14) 0.0008(12) -0.0006(11) 0.0023(12)
C8 0.027(2) 0.0302(19) 0.035(2) 0.0009(15) -0.0065(17) -0.0038(15)
C9 0.050(3) 0.036(2) 0.038(2) -0.0101(17) -0.005(2) -0.0110(19)
C10 0.053(3) 0.0236(19) 0.0260(19) -0.0035(14) -0.0016(18) 0.0082(16)
C11 0.033(2) 0.0229(16) 0.0219(17) -0.0024(12) 0.0044(18) 0.0085(16)
C12 0.027(2) 0.0263(17) 0.0198(17) -0.0032(13) 0.0011(14) 0.0034(13)
C13 0.039(2) 0.0296(18) 0.0256(19) 0.0019(14) 0.0079(17) 0.0081(15)
C14 0.030(2) 0.049(2) 0.030(2) -0.0001(17) 0.0023(18) 0.0041(18)
C15 0.0238(18) 0.0278(17) 0.0325(18) 0.0000(15) -0.0014(14) -0.0045(16)
C16 0.043(2) 0.0205(15) 0.0234(16) 0.0033(12) 0.0025(19) -0.0048(14)
C17 0.034(2) 0.0206(16) 0.0267(17) 0.0037(12) -0.0010(18) -0.0041(16)
C18 0.051(3) 0.030(2) 0.0251(19) 0.0059(14) 0.0006(18) -0.0064(17)
F19 0.0573(16) 0.0356(12) 0.0323(11) 0.0123(9) -0.0003(11) -0.0106(11)
F20 0.0634(17) 0.0450(12) 0.0221(11) -0.0024(8) -0.0024(13) -0.0116(13)
F21 0.0465(16) 0.0508(14) 0.0348(14) 0.0057(10) 0.0145(12) 0.0056(12)
C22 0.044(3) 0.034(2) 0.030(2) 0.0059(15) -0.0015(19) 0.0001(17)
F23 0.0332(13) 0.0456(12) 0.0350(13) 0.0081(10) 0.0020(10) 0.0078(9)
F24 0.0542(19) 0.091(2) 0.0335(13) 0.0023(13) -0.0139(13) 0.0225(15)
F25 0.0585(19) 0.0250(13) 0.104(2) 0.0140(12) 0.0102(17) 0.0102(11)
C26 0.034(2) 0.0262(18) 0.0300(18) 0.0031(14) 0.0007(17) 0.0025(16)
C27 0.035(2) 0.0256(18) 0.0269(18) 0.0038(13) -0.0007(16) 0.0065(15)
C28 0.041(2) 0.032(2) 0.030(2) 0.0014(15) -0.0077(19) 0.0093(17)
F29 0.0478(15) 0.0328(12) 0.0344(12) -0.0059(9) -0.0131(10) 0.0068(11)
F30 0.0486(16) 0.0566(14) 0.0457(14) -0.0090(12) -0.0168(13) 0.0240(12)
F31 0.082(2) 0.0486(14) 0.0278(12) 0.0074(10) 0.0003(12) 0.0021(13)
C32 0.039(3) 0.032(2) 0.039(2) 0.0027(15) -0.0067(19) 0.0050(16)
F33 0.0538(16) 0.0293(11) 0.0421(13) -0.0065(9) -0.0096(11) 0.0052(10)
F34 0.084(2) 0.0276(11) 0.0494(13) 0.0104(10) -0.0076(14) -0.0011(14)
F35 0.0516(18) 0.0410(14) 0.0748(19) -0.0206(12) -0.0064(14) 0.0188(11)
C36 0.038(2) 0.0288(18) 0.0257(19) -0.0076(14) -0.0041(16) -0.0076(16)
C37 0.120(5) 0.031(2) 0.045(3) -0.0084(17) -0.009(4) -0.013(3)
C38 0.087(4) 0.053(3) 0.033(2) -0.0086(18) -0.001(3) -0.029(3)
C39 0.044(3) 0.104(5) 0.090(5) -0.048(4) -0.020(3) 0.004(3)
C40 0.0262(19) 0.0304(18) 0.046(2) -0.0054(18) 0.0094(17) -0.0019(16)
C41 0.038(3) 0.053(3) 0.116(5) -0.025(3) 0.001(4) -0.001(2)
C42 0.055(4) 0.060(3) 0.095(7) 0.020(4) 0.017(4) 0.007(3)
C43 0.038(3) 0.126(9) 0.064(4) -0.020(5) 0.009(3) 0.013(5)

loop_
_atom_type_symbol
_atom_type_description
_atom_type_scat_dispersion_real
_atom_type_scat_dispersion_imag
_atom_type_scat_source
C C 0.0033 0.0016 'International Tables Vol C Tables 4.2.6.8 and 6.1.1.4'
H H 0.0000 0.0000 'International Tables Vol C Tables 4.2.6.8 and 6.1.1.4'
F F 0.0171 0.0103 'International Tables Vol C Tables 4.2.6.8 and 6.1.1.4'
N N 0.0061 0.0033 'International Tables Vol C Tables 4.2.6.8 and 6.1.1.4'
O O 0.0106 0.0060 'International Tables Vol C Tables 4.2.6.8 and 6.1.1.4'
Zr Zr -2.9673 0.5597 'International Tables Vol C Tables 4.2.6.8 and 6.1.1.4'

loop_
_geom_angle_atom_site_label_1
_geom_angle_atom_site_label_2
_geom_angle_atom_site_label_3
_geom_angle
_geom_angle_site_symmetry_1
_geom_angle_site_symmetry_3
_geom_angle_publ_flag
O5 Zr1 O4 107.08(11) . . ?
O5 Zr1 O2 90.12(11) . . ?
O4 Zr1 O2 101.04(10) . . ?
O5 Zr1 O3 103.33(10) . . ?
O4 Zr1 O3 88.11(10) . . ?
O2 Zr1 O3 160.86(9) . . ?
O5 Zr1 N6 90.22(10) . . ?
O4 Zr1 N6 154.55(11) . . ?
O2 Zr1 N6 97.36(9) . . ?
O3 Zr1 N6 69.44(9) . . ?
O5 Zr1 N7 150.47(10) . . ?
O4 Zr1 N7 97.84(10) . . ?
O2 Zr1 N7 69.38(9) . . ?
O3 Zr1 N7 92.88(9) . . ?
N6 Zr1 N7 72.40(10) . . ?
C27 O2 Zr1 128.2(2) . . ?
C17 O3 Zr1 125.9(2) . . ?
C36 O4 Zr1 153.1(2) . . ?
C40 O5 Zr1 157.1(2) . . ?
C16 N6 C8 110.9(3) . . ?
C16 N6 C11 109.6(3) . . ?
C8 N6 C11 103.3(3) . . ?
C16 N6 Zr1 107.35(18) . . ?
C8 N6 Zr1 112.6(2) . . ?
C11 N6 Zr1 113.00(19) . . ?
C15 N7 C26 112.1(3) . . ?
C15 N7 C12 103.8(3) . . ?
C26 N7 C12 108.7(2) . . ?
C15 N7 Zr1 110.94(19) . . ?
C26 N7 Zr1 109.3(2) . . ?
C12 N7 Zr1 111.9(2) . . ?
N6 C8 C9 107.1(3) . . ?
N6 C8 H8A 110.3 . . ?
C9 C8 H8A 110.3 . . ?
N6 C8 H8B 110.3 . . ?
C9 C8 H8B 110.3 . . ?
H8A C8 H8B 108.5 . . ?
C10 C9 C8 105.3(3) . . ?
C10 C9 H9A 110.7 . . ?
C8 C9 H9A 110.7 . . ?
C10 C9 H9B 110.7 . . ?
C8 C9 H9B 110.7 . . ?
H9A C9 H9B 108.8 . . ?
C9 C10 C11 105.6(3) . . ?
C9 C10 H10A 110.6 . . ?
C11 C10 H10A 110.6 . . ?
C9 C10 H10B 110.6 . . ?
C11 C10 H10B 110.6 . . ?
H10A C10 H10B 108.7 . . ?
N6 C11 C12 111.3(3) . . ?
N6 C11 C10 104.7(3) . . ?
C12 C11 C10 111.8(3) . . ?
N6 C11 H11 109.6 . . ?
C12 C11 H11 109.6 . . ?
C10 C11 H11 109.6 . . ?
N7 C12 C11 111.9(3) . . ?
N7 C12 C13 104.2(3) . . ?
C11 C12 C13 111.1(3) . . ?
N7 C12 H12 109.8 . . ?
C11 C12 H12 109.8 . . ?
C13 C12 H12 109.8 . . ?
C14 C13 C12 105.2(3) . . ?
C14 C13 H13A 110.7 . . ?
C12 C13 H13A 110.7 . . ?
C14 C13 H13B 110.7 . . ?
C12 C13 H13B 110.7 . . ?
H13A C13 H13B 108.8 . . ?
C13 C14 C15 104.8(3) . . ?
C13 C14 H14A 110.8 . . ?
C15 C14 H14A 110.8 . . ?
C13 C14 H14B 110.8 . . ?
C15 C14 H14B 110.8 . . ?
H14A C14 H14B 108.9 . . ?
N7 C15 C14 107.8(3) . . ?
N7 C15 H15A 110.1 . . ?
C14 C15 H15A 110.1 . . ?
N7 C15 H15B 110.1 . . ?
C14 C15 H15B 110.1 . . ?
H15A C15 H15B 108.5 . . ?
N6 C16 C17 109.9(2) . . ?
N6 C16 H16A 109.7 . . ?
C17 C16 H16A 109.7 . . ?
N6 C16 H16B 109.7 . . ?
C17 C16 H16B 109.7 . . ?
H16A C16 H16B 108.2 . . ?
O3 C17 C22 110.8(3) . . ?
O3 C17 C18 108.4(3) . . ?
C22 C17 C18 107.8(3) . . ?
O3 C17 C16 111.0(3) . . ?
C22 C17 C16 111.7(3) . . ?
C18 C17 C16 107.0(3) . . ?
F21 C18 F20 105.9(3) . . ?
F21 C18 F19 107.1(3) . . ?
F20 C18 F19 107.1(3) . . ?
F21 C18 C17 111.6(3) . . ?
F20 C18 C17 111.7(3) . . ?
F19 C18 C17 113.0(3) . . ?
F23 C22 F25 107.0(3) . . ?
F23 C22 F24 105.9(4) . . ?
F25 C22 F24 106.2(3) . . ?
F23 C22 C17 111.7(3) . . ?
F25 C22 C17 113.2(4) . . ?
F24 C22 C17 112.4(3) . . ?
N7 C26 C27 110.0(3) . . ?
N7 C26 H26A 109.7 . . ?
C27 C26 H26A 109.7 . . ?
N7 C26 H26B 109.7 . . ?
C27 C26 H26B 109.7 . . ?
H26A C26 H26B 108.2 . . ?
O2 C27 C28 108.0(3) . . ?
O2 C27 C26 112.4(3) . . ?
C28 C27 C26 111.9(3) . . ?
O2 C27 C32 108.9(3) . . ?
C28 C27 C32 107.7(3) . . ?
C26 C27 C32 107.7(3) . . ?
F30 C28 F31 107.0(3) . . ?
F30 C28 F29 106.3(3) . . ?
F31 C28 F29 106.1(3) . . ?
F30 C28 C27 112.8(3) . . ?
F31 C28 C27 113.1(4) . . ?
F29 C28 C27 111.2(3) . . ?
F34 C32 F33 107.6(3) . . ?
F34 C32 F35 107.7(3) . . ?
F33 C32 F35 105.7(3) . . ?
F34 C32 C27 112.6(3) . . ?
F33 C32 C27 110.6(3) . . ?
F35 C32 C27 112.2(3) . . ?
O4 C36 C39 107.4(3) . . ?
O4 C36 C38 108.4(3) . . ?
C39 C36 C38 110.7(5) . . ?
O4 C36 C37 108.1(3) . . ?
C39 C36 C37 111.0(4) . . ?
C38 C36 C37 111.1(4) . . ?
C36 C37 H37A 109.5 . . ?
C36 C37 H37B 109.5 . . ?
H37A C37 H37B 109.5 . . ?
C36 C37 H37C 109.5 . . ?
H37A C37 H37C 109.5 . . ?
H37B C37 H37C 109.5 . . ?
C36 C38 H38A 109.5 . . ?
C36 C38 H38B 109.5 . . ?
H38A C38 H38B 109.5 . . ?
C36 C38 H38C 109.5 . . ?
H38A C38 H38C 109.5 . . ?
H38B C38 H38C 109.5 . . ?
C36 C39 H39A 109.5 . . ?
C36 C39 H39B 109.5 . . ?
H39A C39 H39B 109.5 . . ?
C36 C39 H39C 109.5 . . ?
H39A C39 H39C 109.5 . . ?
H39B C39 H39C 109.5 . . ?
O5 C40 C43 109.1(4) . . ?
O5 C40 C41 108.5(3) . . ?
C43 C40 C41 111.2(5) . . ?
O5 C40 C42 108.5(3) . . ?
C43 C40 C42 112.1(5) . . ?
C41 C40 C42 107.4(5) . . ?
C40 C41 H41A 109.5 . . ?
C40 C41 H41B 109.5 . . ?
H41A C41 H41B 109.5 . . ?
C40 C41 H41C 109.5 . . ?
H41A C41 H41C 109.5 . . ?
H41B C41 H41C 109.5 . . ?
C40 C42 H42A 109.5 . . ?
C40 C42 H42B 109.5 . . ?
H42A C42 H42B 109.5 . . ?
C40 C42 H42C 109.5 . . ?
H42A C42 H42C 109.5 . . ?
H42B C42 H42C 109.5 . . ?
C40 C43 H43A 109.5 . . ?
C40 C43 H43B 109.5 . . ?
H43A C43 H43B 109.5 . . ?
C40 C43 H43C 109.5 . . ?
H43A C43 H43C 109.5 . . ?
H43B C43 H43C 109.5 . . ?

loop_
_geom_bond_atom_site_label_1
_geom_bond_atom_site_label_2
_geom_bond_distance
_geom_bond_site_symmetry_2
_geom_bond_publ_flag
Zr1 O5 1.917(3) . ?
Zr1 O4 1.930(2) . ?
Zr1 O2 2.076(2) . ?
Zr1 O3 2.101(2) . ?
Zr1 N6 2.437(3) . ?
Zr1 N7 2.459(3) . ?
O2 C27 1.359(4) . ?
O3 C17 1.358(4) . ?
O4 C36 1.426(4) . ?
O5 C40 1.423(4) . ?
N6 C16 1.485(4) . ?
N6 C8 1.494(5) . ?
N6 C11 1.501(5) . ?
N7 C15 1.499(4) . ?
N7 C26 1.504(4) . ?
N7 C12 1.507(4) . ?
C8 C9 1.531(5) . ?
C8 H8A 0.9900 . ?
C8 H8B 0.9900 . ?
C9 C10 1.523(6) . ?
C9 H9A 0.9900 . ?
C9 H9B 0.9900 . ?
C10 C11 1.548(5) . ?
C10 H10A 0.9900 . ?
C10 H10B 0.9900 . ?
C11 C12 1.523(5) . ?
C11 H11 1.0000 . ?
C12 C13 1.543(5) . ?
C12 H12 1.0000 . ?
C13 C14 1.537(6) . ?
C13 H13A 0.9900 . ?
C13 H13B 0.9900 . ?
C14 C15 1.541(5) . ?
C14 H14A 0.9900 . ?
C14 H14B 0.9900 . ?
C15 H15A 0.9900 . ?
C15 H15B 0.9900 . ?
C16 C17 1.579(5) . ?
C16 H16A 0.9900 . ?
C16 H16B 0.9900 . ?
C17 C22 1.545(6) . ?
C17 C18 1.549(5) . ?
C18 F21 1.338(5) . ?
C18 F20 1.345(4) . ?
C18 F19 1.345(4) . ?
C22 F23 1.328(5) . ?
C22 F25 1.338(5) . ?
C22 F24 1.340(5) . ?
C26 C27 1.551(5) . ?
C26 H26A 0.9900 . ?
C26 H26B 0.9900 . ?
C27 C28 1.547(5) . ?
C27 C32 1.557(5) . ?
C28 F30 1.335(5) . ?
C28 F31 1.339(5) . ?
C28 F29 1.341(4) . ?
C32 F34 1.336(5) . ?
C32 F33 1.336(5) . ?
C32 F35 1.336(5) . ?
C36 C39 1.497(7) . ?
C36 C38 1.501(6) . ?
C36 C37 1.513(6) . ?
C37 H37A 0.9800 . ?
C37 H37B 0.9800 . ?
C37 H37C 0.9800 . ?
C38 H38A 0.9800 . ?
C38 H38B 0.9800 . ?
C38 H38C 0.9800 . ?
C39 H39A 0.9800 . ?
C39 H39B 0.9800 . ?
C39 H39C 0.9800 . ?
C40 C43 1.471(7) . ?
C40 C41 1.507(6) . ?
C40 C42 1.535(7) . ?
C41 H41A 0.9800 . ?
C41 H41B 0.9800 . ?
C41 H41C 0.9800 . ?
C42 H42A 0.9800 . ?
C42 H42B 0.9800 . ?
C42 H42C 0.9800 . ?
C43 H43A 0.9800 . ?
C43 H43B 0.9800 . ?
C43 H43C 0.9800 . ?
